data_4306141
loop_
_publ_author_name
'Nail M. Shavaleev'
'Rosario Scopelliti'
'Fr\'ed\'eric Gumy'
'Jean-Claude G. B\"unzli'

_publ_contact_author_address
;Ecole polytechnique f\'ed\'erale de Lausanne
Institut des sciences et ing\'enierie chimiques
EPFL SB ISIC LCSL
BCH 1402 (B\^at. BCH)
CH-1015 Lausanne
Switzerland
;
_publ_contact_author_email jean-claude.bunzli@epfl.ch
_publ_contact_author_fax '+41 21 693 98 25'
_publ_contact_author_name 'Jean-Claude B\"unzli'
_publ_contact_author_phone '+41 21 693 98 21'
_publ_section_title
;
Near-Infrared Luminescence of Nine-Coordinate Neodymium Complexes with
Benzimidazole-Substituted 8-Hydroxyquinolines
;
_journal_name_full 'Inorganic Chemistry'
_journal_page_first 9055
_journal_page_last 9068
_journal_paper_doi 10.1021/ic8010585
_journal_volume 47
_journal_year 2008
_chemical_formula_moiety 'C51 H36 N9 Nd O3, 3(C2 H3 N), 1/2(H2 O)'
_chemical_formula_sum 'C57 H46 N12 Nd O3.5'
_chemical_formula_weight 1099.30
_chemical_name_systematic
; 
 ? 
;
_space_group_IT_number 2
_symmetry_cell_setting triclinic
_symmetry_space_group_name_Hall '-P 1'
_symmetry_space_group_name_H-M 'P -1'
_atom_sites_solution_hydrogens geom
_atom_sites_solution_primary direct
_atom_sites_solution_secondary difmap
_audit_creation_method SHELXL-97
_cell_angle_alpha 79.26(8)
_cell_angle_beta 75.41(7)
_cell_angle_gamma 66.70(7)
_cell_formula_units_Z 2
_cell_length_a 11.951(13)
_cell_length_b 12.621(14)
_cell_length_c 18.559(14)
_cell_measurement_reflns_used 14
_cell_measurement_temperature 100(2)
_cell_measurement_theta_max 10.696
_cell_measurement_theta_min 3.923
_cell_volume 2476(5)
_computing_cell_refinement 'Dirax/lsq (Duisenberg & Schreurs, 1989-2000)'
_computing_data_collection 'Collect (Bruker AXS BV, 1997-2004)'
_computing_data_reduction 'EvalCCD (Duisenberg & Schreurs, 1990-2000)'
_computing_molecular_graphics 'Bruker SHELXTL'
_computing_publication_material 'Bruker SHELXTL'
_computing_structure_refinement 'SHELXL-97 (Sheldrick, 1997)'
_computing_structure_solution 'SHELXS-97 (Sheldrick, 1990)'
_diffrn_ambient_temperature 100(2)
_diffrn_measured_fraction_theta_full 0.974
_diffrn_measured_fraction_theta_max 0.974
_diffrn_measurement_device_type 'Bruker APEX II CCD'
_diffrn_measurement_method 'phi and omega scans'
_diffrn_radiation_monochromator graphite
_diffrn_radiation_source 'fine-focus sealed tube'
_diffrn_radiation_type MoK\a
_diffrn_radiation_wavelength 0.71073
_diffrn_reflns_av_R_equivalents 0.1451
_diffrn_reflns_av_sigmaI/netI 0.2156
_diffrn_reflns_limit_h_max 13
_diffrn_reflns_limit_h_min -13
_diffrn_reflns_limit_k_max 13
_diffrn_reflns_limit_k_min -13
_diffrn_reflns_limit_l_max 20
_diffrn_reflns_limit_l_min -20
_diffrn_reflns_number 20746
_diffrn_reflns_theta_full 22.98
_diffrn_reflns_theta_max 22.98
_diffrn_reflns_theta_min 3.30
_exptl_absorpt_coefficient_mu 1.109
_exptl_absorpt_correction_T_max 1.0000
_exptl_absorpt_correction_T_min 0.4427
_exptl_absorpt_correction_type multi-scan
_exptl_absorpt_process_details 'SADABS V2.10, Sheldrick G. M., 2003'
_exptl_crystal_colour red
_exptl_crystal_density_diffrn 1.474
_exptl_crystal_density_method 'not measured'
_exptl_crystal_description prismatic
_exptl_crystal_F_000 1120
_exptl_crystal_size_max 0.17
_exptl_crystal_size_mid 0.10
_exptl_crystal_size_min 0.07
_refine_diff_density_max 0.850
_refine_diff_density_min -0.843
_refine_diff_density_rms 0.170
_refine_ls_extinction_method none
_refine_ls_goodness_of_fit_ref 1.136
_refine_ls_hydrogen_treatment riding
_refine_ls_matrix_type full
_refine_ls_number_parameters 667
_refine_ls_number_reflns 6701
_refine_ls_number_restraints 24
_refine_ls_restrained_S_all 1.135
_refine_ls_R_factor_all 0.1836
_refine_ls_R_factor_gt 0.0854
_refine_ls_shift/su_max 0.000
_refine_ls_shift/su_mean 0.000
_refine_ls_structure_factor_coef Fsqd
_refine_ls_weighting_details 'calc w=1/[\s^2^(Fo^2^)+(0.0000P)^2^+13.3770P] where P=(Fo^2^+2Fc^2^)/3'
_refine_ls_weighting_scheme calc
_refine_ls_wR_factor_gt 0.1160
_refine_ls_wR_factor_ref 0.1448
_reflns_number_gt 3834
_reflns_number_total 6701
_reflns_threshold_expression >2sigma(I)
_cod_data_source_file ic8010585_si_005_04.cif
_cod_data_source_block '[Nd(L)3]'
_cod_depositor_comments
;
The following automatic conversions were performed:
'_symmetry_cell_setting' value 'Triclinic' changed to 'triclinic'
according to '/home/saulius/struct/CIF-dictionaries/cif_core.dic'
dictionary named 'cif_core.dic' version 2.4.1 from 2010-06-29.

Automatic conversion script
Id: cif_fix_enum 1527 2010-12-29 10:47:43Z saulius 
;
_cod_original_cell_volume 2476(4)
_cod_original_formula_sum 'C57 H46 N12 Nd O3.50'
_cod_database_code 4306141

loop_
_symmetry_equiv_pos_as_xyz
'x, y, z'
'-x, -y, -z'

loop_
_atom_site_label
_atom_site_type_symbol
_atom_site_fract_x
_atom_site_fract_y
_atom_site_fract_z
_atom_site_U_iso_or_equiv
_atom_site_adp_type
_atom_site_occupancy
_atom_site_symmetry_multiplicity
_atom_site_calc_flag
_atom_site_refinement_flags
_atom_site_disorder_assembly
_atom_site_disorder_group
Nd1 Nd 0.02519(7) 0.22165(7) 0.26946(4) 0.0261(2) Uani 1 1 d . . .
O1 O -0.1909(7) 0.3258(6) 0.3155(4) 0.029(2) Uani 1 1 d . . .
O2 O 0.1733(8) 0.1192(7) 0.1674(4) 0.039(2) Uani 1 1 d . . .
O3 O -0.0027(7) 0.0386(6) 0.3049(4) 0.033(2) Uani 1 1 d . . .
N1 N -0.0482(8) 0.2046(7) 0.4162(5) 0.020(2) Uani 1 1 d . . .
N2 N 0.1953(9) 0.0945(7) 0.3535(5) 0.022(2) Uani 1 1 d . . .
N3 N 0.2565(9) 0.0261(8) 0.4639(5) 0.023(2) Uani 1 1 d . . .
N4 N 0.0359(9) 0.4146(8) 0.3181(5) 0.026(2) Uani 1 1 d . . .
N5 N 0.1538(10) 0.4980(9) 0.3453(6) 0.035(3) Uani 1 1 d . . .
N6 N 0.2211(8) 0.2842(8) 0.2132(5) 0.030(3) Uani 1 1 d . . .
N7 N -0.0442(9) 0.3707(8) 0.1499(5) 0.032(3) Uani 1 1 d . . .
N8 N -0.1808(10) 0.4494(9) 0.0723(5) 0.035(3) Uani 1 1 d . . .
N9 N -0.0947(8) 0.1711(8) 0.1888(5) 0.028(2) Uani 1 1 d . . .
C1 C -0.2454(11) 0.3166(9) 0.3856(7) 0.023(3) Uani 1 1 d . . .
C2 C -0.3734(10) 0.3674(10) 0.4119(7) 0.027(3) Uani 1 1 d . . .
H2 H -0.4255 0.4116 0.3774 0.033 Uiso 1 1 calc R . .
C3 C -0.4273(11) 0.3544(11) 0.4888(7) 0.038(3) Uani 1 1 d . . .
H3 H -0.5148 0.3896 0.5043 0.046 Uiso 1 1 calc R . .
C4 C -0.3578(12) 0.2935(10) 0.5409(7) 0.032(3) Uani 1 1 d . . .
H4 H -0.3971 0.2883 0.5921 0.039 Uiso 1 1 calc R . .
C5 C -0.2269(11) 0.2374(10) 0.5199(6) 0.023(3) Uani 1 1 d . . .
C6 C -0.1713(10) 0.2511(9) 0.4420(6) 0.019(3) Uani 1 1 d . . .
C7 C -0.1478(11) 0.1639(9) 0.5666(6) 0.021(3) Uani 1 1 d U . .
H7 H -0.1811 0.1469 0.6177 0.025 Uiso 1 1 calc R . .
C8 C -0.0237(11) 0.1160(9) 0.5405(6) 0.022(3) Uani 1 1 d . . .
H8 H 0.0297 0.0669 0.5733 0.026 Uiso 1 1 calc R . .
C9 C 0.0267(10) 0.1397(9) 0.4634(6) 0.019(3) Uani 1 1 d U . .
C10 C 0.1593(12) 0.0892(10) 0.4284(7) 0.025(3) Uani 1 1 d . . .
C11 C 0.2627(10) 0.0058(9) 0.5445(5) 0.024(3) Uani 1 1 d . . .
H11A H 0.2398 -0.0611 0.5675 0.037 Uiso 1 1 calc R . .
H11B H 0.2049 0.0746 0.5695 0.037 Uiso 1 1 calc R . .
H11C H 0.3474 -0.0093 0.5497 0.037 Uiso 1 1 calc R . .
C12 C 0.3636(11) -0.0144(9) 0.4089(6) 0.020(3) Uani 1 1 d . . .
C13 C 0.4857(11) -0.0846(10) 0.4139(7) 0.032(3) Uani 1 1 d . . .
H13 H 0.5110 -0.1134 0.4606 0.039 Uiso 1 1 calc R . .
C14 C 0.5670(11) -0.1094(10) 0.3471(7) 0.031(3) Uani 1 1 d U . .
H14 H 0.6518 -0.1560 0.3474 0.037 Uiso 1 1 calc R . .
C15 C 0.5291(12) -0.0682(10) 0.2783(7) 0.039(4) Uani 1 1 d . . .
H15 H 0.5887 -0.0875 0.2333 0.047 Uiso 1 1 calc R . .
C16 C 0.4079(11) -0.0008(10) 0.2744(7) 0.027(3) Uani 1 1 d . . .
H16 H 0.3829 0.0252 0.2275 0.033 Uiso 1 1 calc R . .
C17 C 0.3224(10) 0.0286(9) 0.3410(6) 0.019(3) Uani 1 1 d . . .
C18 C -0.0381(12) 0.4938(10) 0.3714(6) 0.028(3) Uani 1 1 d . . .
C19 C -0.1634(10) 0.5285(10) 0.4054(6) 0.022(3) Uani 1 1 d . . .
H19 H -0.2172 0.4972 0.3948 0.027 Uiso 1 1 calc R . .
C20 C -0.2044(11) 0.6092(10) 0.4544(6) 0.033(3) Uani 1 1 d . . .
H20 H -0.2899 0.6355 0.4774 0.040 Uiso 1 1 calc R . .
C21 C -0.1275(11) 0.6571(10) 0.4735(6) 0.030(3) Uani 1 1 d . . .
H21 H -0.1614 0.7118 0.5096 0.036 Uiso 1 1 calc R . .
C22 C -0.0043(11) 0.6244(9) 0.4399(7) 0.029(3) Uani 1 1 d . . .
H22 H 0.0491 0.6555 0.4513 0.035 Uiso 1 1 calc R . .
C23 C 0.0379(12) 0.5442(10) 0.3886(6) 0.030(3) Uani 1 1 d . . .
C24 C 0.2629(10) 0.5217(10) 0.3501(6) 0.036(3) Uani 1 1 d . . .
H24A H 0.3374 0.4511 0.3430 0.054 Uiso 1 1 calc R . .
H24B H 0.2505 0.5467 0.3994 0.054 Uiso 1 1 calc R . .
H24C H 0.2733 0.5831 0.3112 0.054 Uiso 1 1 calc R . .
C25 C 0.1485(12) 0.4212(10) 0.3032(6) 0.028(3) Uani 1 1 d . . .
C26 C 0.2435(11) 0.3672(10) 0.2392(6) 0.029(3) Uani 1 1 d . . .
C27 C 0.3433(12) 0.4042(12) 0.1990(7) 0.044(4) Uani 1 1 d . . .
H27 H 0.3591 0.4616 0.2171 0.053 Uiso 1 1 calc R . .
C28 C 0.4150(12) 0.3570(13) 0.1351(8) 0.047(4) Uani 1 1 d . . .
H28 H 0.4810 0.3817 0.1088 0.057 Uiso 1 1 calc R . .
C29 C 0.3929(12) 0.2716(12) 0.1072(7) 0.042(4) Uani 1 1 d . . .
C30 C 0.2937(11) 0.2374(11) 0.1490(6) 0.034(3) Uani 1 1 d . . .
C31 C 0.4618(13) 0.2212(14) 0.0394(8) 0.059(4) Uani 1 1 d . . .
H31 H 0.5302 0.2409 0.0109 0.071 Uiso 1 1 calc R . .
C32 C 0.4272(15) 0.1434(14) 0.0162(8) 0.064(5) Uani 1 1 d . . .
H32 H 0.4700 0.1131 -0.0304 0.076 Uiso 1 1 calc R . .
C33 C 0.3320(14) 0.1071(12) 0.0582(7) 0.057(4) Uani 1 1 d . . .
H33 H 0.3150 0.0499 0.0409 0.069 Uiso 1 1 calc R . .
C34 C 0.2627(13) 0.1523(12) 0.1239(7) 0.039(4) Uani 1 1 d . . .
C35 C -0.0475(11) 0.4815(11) 0.1204(6) 0.029(3) Uani 1 1 d . . .
C36 C 0.0184(12) 0.5457(9) 0.1317(6) 0.032(3) Uani 1 1 d . . .
H36 H 0.0744 0.5149 0.1654 0.039 Uiso 1 1 calc R . .
C37 C 0.0007(11) 0.6554(10) 0.0931(6) 0.031(3) Uani 1 1 d . . .
H37 H 0.0457 0.6988 0.1002 0.037 Uiso 1 1 calc R . .
C38 C -0.0827(12) 0.7023(11) 0.0437(6) 0.041(4) Uani 1 1 d . . .
H38 H -0.0939 0.7771 0.0180 0.049 Uiso 1 1 calc R . .
C39 C -0.1491(11) 0.6398(10) 0.0323(6) 0.031(3) Uani 1 1 d U . .
H39 H -0.2045 0.6702 -0.0017 0.037 Uiso 1 1 calc R . .
C40 C -0.1321(12) 0.5310(10) 0.0723(6) 0.030(3) Uani 1 1 d . . .
C41 C -0.2849(11) 0.4730(11) 0.0362(6) 0.044(4) Uani 1 1 d . . .
H41A H -0.2535 0.4403 -0.0120 0.066 Uiso 1 1 calc R . .
H41B H -0.3286 0.5570 0.0283 0.066 Uiso 1 1 calc R . .
H41C H -0.3422 0.4377 0.0683 0.066 Uiso 1 1 calc R . .
C42 C -0.1233(12) 0.3533(12) 0.1186(6) 0.030(3) Uani 1 1 d . . .
C43 C -0.1420(11) 0.2438(10) 0.1314(6) 0.028(3) Uani 1 1 d . . .
C44 C -0.1868(11) 0.2019(11) 0.0821(6) 0.040(4) Uani 1 1 d . . .
H44 H -0.2126 0.2494 0.0387 0.049 Uiso 1 1 calc R . .
C45 C -0.1927(12) 0.0933(11) 0.0973(7) 0.042(4) Uani 1 1 d . . .
H45 H -0.2262 0.0675 0.0657 0.050 Uiso 1 1 calc R . .
C46 C -0.1499(11) 0.0212(11) 0.1586(6) 0.033(3) Uani 1 1 d . . .
C47 C -0.1006(11) 0.0641(11) 0.2034(6) 0.029(3) Uani 1 1 d . . .
C48 C -0.1512(11) -0.0935(11) 0.1766(6) 0.039(4) Uani 1 1 d . . .
H48 H -0.1857 -0.1234 0.1480 0.046 Uiso 1 1 calc R . .
C49 C -0.1009(10) -0.1593(10) 0.2365(6) 0.030(3) Uani 1 1 d . . .
H49 H -0.0992 -0.2364 0.2483 0.036 Uiso 1 1 calc R . .
C50 C -0.0521(11) -0.1172(10) 0.2808(6) 0.035(3) Uani 1 1 d . . .
H50 H -0.0198 -0.1663 0.3221 0.042 Uiso 1 1 calc R . .
C51 C -0.0487(11) -0.0069(10) 0.2670(6) 0.026(3) Uani 1 1 d . . .
N10 N 0.4122(11) 0.2243(9) 0.4010(6) 0.048(3) Uani 1 1 d . . .
C52 C 0.6063(11) 0.1854(12) 0.2898(7) 0.052(4) Uani 1 1 d . . .
H52A H 0.6630 0.1046 0.2957 0.078 Uiso 1 1 calc R . .
H52B H 0.6493 0.2371 0.2905 0.078 Uiso 1 1 calc R . .
H52C H 0.5790 0.2008 0.2421 0.078 Uiso 1 1 calc R . .
C53 C 0.4967(13) 0.2064(10) 0.3521(8) 0.030(3) Uani 1 1 d . . .
N11 N -0.4771(11) 0.5515(13) 0.2135(7) 0.084(5) Uani 1 1 d . . .
C54 C -0.3109(11) 0.6030(11) 0.2484(6) 0.044(4) Uani 1 1 d . . .
H54A H -0.2466 0.5317 0.2647 0.066 Uiso 1 1 calc R . .
H54B H -0.3492 0.6535 0.2891 0.066 Uiso 1 1 calc R . .
H54C H -0.2733 0.6431 0.2047 0.066 Uiso 1 1 calc R . .
C55 C -0.4038(12) 0.5747(13) 0.2291(7) 0.051(4) Uani 1 1 d . . .
N12 N -0.7244(13) 0.7148(14) 0.0953(7) 0.094(5) Uani 1 1 d . . .
C56 C -0.7243(13) 0.8346(12) 0.1958(7) 0.065(4) Uani 1 1 d . . .
H56A H -0.6418 0.8039 0.2087 0.097 Uiso 1 1 calc R . .
H56B H -0.7864 0.8286 0.2407 0.097 Uiso 1 1 calc R . .
H56C H -0.7443 0.9161 0.1758 0.097 Uiso 1 1 calc R . .
C57 C -0.7246(13) 0.7681(13) 0.1396(8) 0.052(4) Uani 1 1 d . . .
O4 O 0.141(3) 0.015(2) 0.0615(13) 0.136(10) Uani 0.50 1 d P . .

loop_
_atom_site_aniso_label
_atom_site_aniso_U_11
_atom_site_aniso_U_22
_atom_site_aniso_U_33
_atom_site_aniso_U_23
_atom_site_aniso_U_13
_atom_site_aniso_U_12
Nd1 0.0324(4) 0.0213(4) 0.0239(4) -0.0022(3) -0.0127(3) -0.0049(4)
O1 0.036(5) 0.030(5) 0.022(5) -0.006(4) -0.006(4) -0.011(5)
O2 0.038(6) 0.036(6) 0.027(5) -0.014(4) -0.003(4) 0.004(5)
O3 0.051(6) 0.019(5) 0.037(5) -0.002(4) -0.026(5) -0.011(5)
N1 0.019(6) 0.011(6) 0.032(6) -0.006(5) -0.012(5) -0.002(5)
N2 0.032(7) 0.010(6) 0.021(6) -0.011(5) 0.002(5) -0.004(5)
N3 0.031(7) 0.024(6) 0.023(6) -0.002(5) -0.023(6) -0.010(6)
N4 0.024(6) 0.019(6) 0.031(6) 0.012(5) -0.014(5) -0.005(6)
N5 0.045(8) 0.030(7) 0.046(7) -0.006(6) -0.014(6) -0.027(7)
N6 0.028(6) 0.022(6) 0.026(6) 0.007(5) -0.007(5) 0.003(6)
N7 0.051(8) 0.027(7) 0.019(6) -0.007(5) -0.013(5) -0.012(6)
N8 0.035(7) 0.026(7) 0.033(7) -0.004(6) -0.016(6) 0.006(6)
N9 0.035(7) 0.027(7) 0.021(6) -0.006(5) -0.013(5) -0.005(6)
C1 0.024(8) 0.011(7) 0.035(8) -0.003(6) -0.014(7) -0.002(7)
C2 0.011(8) 0.022(8) 0.050(9) -0.004(7) -0.014(7) -0.002(7)
C3 0.024(8) 0.033(9) 0.054(10) -0.018(8) -0.001(8) -0.006(8)
C4 0.043(10) 0.023(8) 0.028(8) -0.019(7) 0.000(7) -0.006(8)
C5 0.024(8) 0.011(7) 0.036(8) -0.010(6) 0.002(7) -0.010(7)
C6 0.016(8) 0.009(7) 0.029(8) -0.004(6) -0.004(6) 0.000(6)
C7 0.026(6) 0.009(6) 0.031(6) -0.003(5) -0.001(5) -0.013(5)
C8 0.035(8) 0.014(7) 0.020(7) 0.007(6) -0.019(6) -0.008(7)
C9 0.022(5) 0.019(5) 0.027(5) -0.007(4) -0.009(4) -0.014(4)
C10 0.032(9) 0.003(7) 0.038(8) -0.002(6) -0.016(7) 0.003(7)
C11 0.027(7) 0.020(7) 0.023(7) -0.007(6) -0.018(6) 0.006(6)
C12 0.026(8) 0.011(7) 0.019(7) 0.000(6) -0.007(6) -0.002(7)
C13 0.030(8) 0.028(8) 0.034(8) 0.015(7) -0.021(7) -0.004(7)
C14 0.021(6) 0.021(6) 0.048(7) 0.004(6) -0.017(6) 0.000(6)
C15 0.041(9) 0.034(9) 0.050(9) -0.001(7) -0.024(8) -0.012(8)
C16 0.025(8) 0.020(8) 0.033(8) 0.006(6) -0.015(7) -0.002(7)
C17 0.015(7) 0.009(7) 0.029(7) -0.008(6) -0.010(6) 0.005(6)
C18 0.037(9) 0.010(7) 0.037(8) 0.003(6) -0.017(7) -0.005(7)
C19 0.015(7) 0.019(7) 0.035(8) -0.002(6) -0.005(6) -0.009(7)
C20 0.039(9) 0.041(9) 0.025(7) -0.006(7) -0.014(7) -0.015(8)
C21 0.041(9) 0.028(8) 0.025(7) -0.010(6) -0.010(7) -0.011(8)
C22 0.026(8) 0.008(7) 0.054(9) -0.010(7) -0.013(7) -0.002(7)
C23 0.031(9) 0.022(8) 0.029(8) 0.010(7) -0.010(7) -0.005(8)
C24 0.025(8) 0.031(8) 0.047(8) -0.020(7) 0.004(7) -0.005(7)
C25 0.039(9) 0.024(8) 0.018(7) -0.001(6) 0.003(7) -0.012(8)
C26 0.024(8) 0.026(8) 0.028(7) 0.009(7) -0.011(6) -0.003(7)
C27 0.038(9) 0.043(10) 0.049(9) 0.022(8) -0.018(8) -0.019(9)
C28 0.025(9) 0.058(11) 0.049(10) 0.000(9) 0.000(8) -0.011(9)
C29 0.027(9) 0.038(9) 0.025(8) 0.006(7) 0.007(7) 0.015(8)
C30 0.014(8) 0.038(9) 0.017(7) -0.003(7) 0.008(6) 0.017(7)
C31 0.038(10) 0.057(12) 0.046(10) 0.008(9) 0.007(8) 0.005(9)
C32 0.061(13) 0.055(12) 0.028(9) 0.001(9) -0.011(9) 0.028(10)
C33 0.070(12) 0.043(10) 0.020(8) -0.009(8) 0.005(8) 0.014(9)
C34 0.039(10) 0.031(9) 0.030(9) 0.003(7) -0.015(8) 0.008(8)
C35 0.025(8) 0.028(9) 0.035(8) -0.028(7) 0.008(6) -0.007(7)
C36 0.057(10) 0.011(7) 0.019(7) 0.004(6) -0.015(7) 0.001(7)
C37 0.049(9) 0.023(8) 0.016(7) -0.006(6) -0.005(7) -0.008(7)
C38 0.065(11) 0.018(8) 0.023(8) -0.004(6) -0.006(8) 0.003(8)
C39 0.040(8) 0.006(7) 0.031(7) -0.003(6) -0.013(6) 0.011(7)
C40 0.044(9) 0.026(8) 0.020(7) 0.000(6) -0.018(7) -0.005(8)
C41 0.043(10) 0.045(10) 0.035(8) -0.010(7) -0.016(7) 0.001(8)
C42 0.037(9) 0.044(10) 0.018(7) -0.004(7) -0.021(7) -0.013(8)
C43 0.031(8) 0.029(8) 0.026(7) -0.010(6) -0.008(6) -0.009(7)
C44 0.054(10) 0.043(10) 0.019(7) 0.002(7) -0.024(7) -0.004(8)
C45 0.050(10) 0.036(9) 0.044(9) -0.005(8) -0.022(8) -0.014(9)
C46 0.036(9) 0.036(9) 0.027(8) -0.012(7) 0.002(7) -0.013(8)
C47 0.024(8) 0.029(9) 0.032(8) -0.018(7) 0.003(6) -0.005(7)
C48 0.043(9) 0.045(10) 0.031(8) -0.016(7) -0.003(7) -0.015(8)
C49 0.042(8) 0.025(8) 0.028(7) -0.009(6) -0.004(7) -0.015(7)
C50 0.061(10) 0.035(9) 0.017(7) -0.004(6) -0.008(7) -0.024(8)
C51 0.044(9) 0.027(8) 0.012(7) 0.003(6) -0.013(6) -0.015(8)
N10 0.056(9) 0.028(7) 0.055(8) -0.015(6) -0.001(7) -0.011(7)
C52 0.033(9) 0.066(11) 0.049(9) -0.017(8) 0.002(8) -0.010(9)
C53 0.037(9) 0.008(7) 0.054(10) 0.004(7) -0.034(8) -0.005(8)
N11 0.054(10) 0.134(14) 0.077(10) 0.002(9) -0.021(8) -0.050(10)
C54 0.037(9) 0.035(9) 0.049(9) -0.019(7) -0.014(7) 0.008(8)
C55 0.032(9) 0.090(13) 0.048(9) -0.019(8) -0.005(8) -0.035(10)
N12 0.095(12) 0.139(15) 0.073(10) -0.037(10) -0.037(9) -0.043(11)
C56 0.081(12) 0.045(10) 0.056(10) -0.026(8) -0.021(9) 0.003(9)
C57 0.048(10) 0.072(12) 0.045(10) -0.007(9) -0.008(8) -0.031(10)
O4 0.17(3) 0.10(2) 0.10(2) -0.035(17) -0.038(19) 0.00(2)

loop_
_atom_type_symbol
_atom_type_description
_atom_type_scat_dispersion_real
_atom_type_scat_dispersion_imag
_atom_type_scat_source
C C 0.0033 0.0016 'International Tables Vol C Tables 4.2.6.8 and 6.1.1.4'
H H 0.0000 0.0000 'International Tables Vol C Tables 4.2.6.8 and 6.1.1.4'
N N 0.0061 0.0033 'International Tables Vol C Tables 4.2.6.8 and 6.1.1.4'
O O 0.0106 0.0060 'International Tables Vol C Tables 4.2.6.8 and 6.1.1.4'
Nd Nd -0.1943 3.0179 'International Tables Vol C Tables 4.2.6.8 and 6.1.1.4'

loop_
_geom_angle_atom_site_label_1
_geom_angle_atom_site_label_2
_geom_angle_atom_site_label_3
_geom_angle
_geom_angle_site_symmetry_1
_geom_angle_site_symmetry_3
_geom_angle_publ_flag
O1 Nd1 O2 144.5(2) . . ?
O1 Nd1 O3 91.3(3) . . ?
O2 Nd1 O3 82.0(3) . . ?
O1 Nd1 N9 74.4(3) . . ?
O2 Nd1 N9 71.4(3) . . ?
O3 Nd1 N9 63.6(3) . . ?
O1 Nd1 N1 64.3(3) . . ?
O2 Nd1 N1 143.1(3) . . ?
O3 Nd1 N1 73.2(3) . . ?
N9 Nd1 N1 118.1(3) . . ?
O1 Nd1 N6 133.9(3) . . ?
O2 Nd1 N6 63.7(3) . . ?
O3 Nd1 N6 134.5(3) . . ?
N9 Nd1 N6 124.3(3) . . ?
N1 Nd1 N6 117.6(3) . . ?
O1 Nd1 N2 125.9(3) . . ?
O2 Nd1 N2 85.8(3) . . ?
O3 Nd1 N2 74.3(3) . . ?
N9 Nd1 N2 134.1(3) . . ?
N1 Nd1 N2 61.6(3) . . ?
N6 Nd1 N2 74.3(3) . . ?
O1 Nd1 N7 77.6(3) . . ?
O2 Nd1 N7 78.3(3) . . ?
O3 Nd1 N7 125.6(3) . . ?
N9 Nd1 N7 62.1(3) . . ?
N1 Nd1 N7 138.5(3) . . ?
N6 Nd1 N7 77.5(3) . . ?
N2 Nd1 N7 151.5(3) . . ?
O1 Nd1 N4 79.1(3) . . ?
O2 Nd1 N4 123.4(3) . . ?
O3 Nd1 N4 146.7(2) . . ?
N9 Nd1 N4 140.3(3) . . ?
N1 Nd1 N4 73.9(3) . . ?
N6 Nd1 N4 60.1(3) . . ?
N2 Nd1 N4 85.5(3) . . ?
N7 Nd1 N4 83.8(3) . . ?
C1 O1 Nd1 123.6(7) . . ?
C34 O2 Nd1 124.4(8) . . ?
C51 O3 Nd1 125.2(6) . . ?
C9 N1 C6 119.6(9) . . ?
C9 N1 Nd1 123.7(7) . . ?
C6 N1 Nd1 116.0(7) . . ?
C10 N2 C17 104.7(10) . . ?
C10 N2 Nd1 118.6(8) . . ?
C17 N2 Nd1 136.7(7) . . ?
C10 N3 C12 107.8(9) . . ?
C10 N3 C11 130.8(10) . . ?
C12 N3 C11 121.1(9) . . ?
C25 N4 C18 105.9(9) . . ?
C25 N4 Nd1 115.4(8) . . ?
C18 N4 Nd1 136.3(7) . . ?
C23 N5 C25 107.2(10) . . ?
C23 N5 C24 124.1(10) . . ?
C25 N5 C24 128.5(11) . . ?
C30 N6 C26 119.7(10) . . ?
C30 N6 Nd1 115.0(8) . . ?
C26 N6 Nd1 124.8(7) . . ?
C42 N7 C35 104.5(10) . . ?
C42 N7 Nd1 115.9(8) . . ?
C35 N7 Nd1 137.2(7) . . ?
C40 N8 C42 107.0(10) . . ?
C40 N8 C41 122.7(10) . . ?
C42 N8 C41 129.8(11) . . ?
C43 N9 C47 120.0(9) . . ?
C43 N9 Nd1 122.7(7) . . ?
C47 N9 Nd1 117.1(7) . . ?
O1 C1 C2 124.1(11) . . ?
O1 C1 C6 119.9(10) . . ?
C2 C1 C6 116.0(11) . . ?
C1 C2 C3 121.5(11) . . ?
C1 C2 H2 119.2 . . ?
C3 C2 H2 119.2 . . ?
C4 C3 C2 122.1(11) . . ?
C4 C3 H3 119.0 . . ?
C2 C3 H3 119.0 . . ?
C3 C4 C5 120.8(11) . . ?
C3 C4 H4 119.6 . . ?
C5 C4 H4 119.6 . . ?
C7 C5 C4 126.0(11) . . ?
C7 C5 C6 116.3(11) . . ?
C4 C5 C6 117.5(11) . . ?
N1 C6 C5 122.6(10) . . ?
N1 C6 C1 115.4(10) . . ?
C5 C6 C1 122.0(11) . . ?
C8 C7 C5 120.9(11) . . ?
C8 C7 H7 119.5 . . ?
C5 C7 H7 119.5 . . ?
C7 C8 C9 119.8(11) . . ?
C7 C8 H8 120.1 . . ?
C9 C8 H8 120.1 . . ?
N1 C9 C8 120.5(10) . . ?
N1 C9 C10 114.9(10) . . ?
C8 C9 C10 124.4(11) . . ?
N2 C10 N3 112.1(10) . . ?
N2 C10 C9 120.6(11) . . ?
N3 C10 C9 127.1(11) . . ?
N3 C11 H11A 109.5 . . ?
N3 C11 H11B 109.5 . . ?
H11A C11 H11B 109.5 . . ?
N3 C11 H11C 109.5 . . ?
H11A C11 H11C 109.5 . . ?
H11B C11 H11C 109.5 . . ?
C13 C12 N3 131.8(10) . . ?
C13 C12 C17 123.8(11) . . ?
N3 C12 C17 104.4(10) . . ?
C14 C13 C12 115.7(11) . . ?
C14 C13 H13 122.2 . . ?
C12 C13 H13 122.2 . . ?
C13 C14 C15 122.1(12) . . ?
C13 C14 H14 119.0 . . ?
C15 C14 H14 119.0 . . ?
C16 C15 C14 121.5(12) . . ?
C16 C15 H15 119.3 . . ?
C14 C15 H15 119.3 . . ?
C15 C16 C17 118.4(11) . . ?
C15 C16 H16 120.8 . . ?
C17 C16 H16 120.8 . . ?
C16 C17 N2 130.6(10) . . ?
C16 C17 C12 118.5(11) . . ?
N2 C17 C12 110.9(10) . . ?
C19 C18 N4 132.4(11) . . ?
C19 C18 C23 119.6(12) . . ?
N4 C18 C23 108.0(10) . . ?
C20 C19 C18 116.4(11) . . ?
C20 C19 H19 121.8 . . ?
C18 C19 H19 121.8 . . ?
C19 C20 C21 124.1(11) . . ?
C19 C20 H20 117.9 . . ?
C21 C20 H20 117.9 . . ?
C22 C21 C20 119.9(11) . . ?
C22 C21 H21 120.0 . . ?
C20 C21 H21 120.0 . . ?
C21 C22 C23 116.5(11) . . ?
C21 C22 H22 121.8 . . ?
C23 C22 H22 121.8 . . ?
N5 C23 C22 129.6(11) . . ?
N5 C23 C18 107.0(11) . . ?
C22 C23 C18 123.4(12) . . ?
N5 C24 H24A 109.5 . . ?
N5 C24 H24B 109.5 . . ?
H24A C24 H24B 109.5 . . ?
N5 C24 H24C 109.5 . . ?
H24A C24 H24C 109.5 . . ?
H24B C24 H24C 109.5 . . ?
N4 C25 N5 112.0(11) . . ?
N4 C25 C26 120.8(11) . . ?
N5 C25 C26 126.3(11) . . ?
N6 C26 C27 120.0(11) . . ?
N6 C26 C25 113.9(10) . . ?
C27 C26 C25 125.6(12) . . ?
C28 C27 C26 119.8(13) . . ?
C28 C27 H27 120.1 . . ?
C26 C27 H27 120.1 . . ?
C27 C28 C29 121.0(12) . . ?
C27 C28 H28 119.5 . . ?
C29 C28 H28 119.5 . . ?
C28 C29 C30 117.1(12) . . ?
C28 C29 C31 124.0(14) . . ?
C30 C29 C31 118.9(14) . . ?
N6 C30 C29 122.3(12) . . ?
N6 C30 C34 116.7(11) . . ?
C29 C30 C34 121.0(12) . . ?
C32 C31 C29 118.5(14) . . ?
C32 C31 H31 120.8 . . ?
C29 C31 H31 120.8 . . ?
C31 C32 C33 122.8(15) . . ?
C31 C32 H32 118.6 . . ?
C33 C32 H32 118.6 . . ?
C34 C33 C32 121.3(15) . . ?
C34 C33 H33 119.3 . . ?
C32 C33 H33 119.3 . . ?
O2 C34 C33 124.2(14) . . ?
O2 C34 C30 118.2(12) . . ?
C33 C34 C30 117.5(13) . . ?
N7 C35 C40 110.7(10) . . ?
N7 C35 C36 130.5(12) . . ?
C40 C35 C36 118.8(12) . . ?
C37 C36 C35 119.3(12) . . ?
C37 C36 H36 120.4 . . ?
C35 C36 H36 120.4 . . ?
C36 C37 C38 120.9(11) . . ?
C36 C37 H37 119.6 . . ?
C38 C37 H37 119.6 . . ?
C39 C38 C37 120.4(11) . . ?
C39 C38 H38 119.8 . . ?
C37 C38 H38 119.8 . . ?
C38 C39 C40 118.1(11) . . ?
C38 C39 H39 120.9 . . ?
C40 C39 H39 120.9 . . ?
N8 C40 C39 131.9(11) . . ?
N8 C40 C35 105.6(10) . . ?
C39 C40 C35 122.4(12) . . ?
N8 C41 H41A 109.5 . . ?
N8 C41 H41B 109.5 . . ?
H41A C41 H41B 109.5 . . ?
N8 C41 H41C 109.5 . . ?
H41A C41 H41C 109.5 . . ?
H41B C41 H41C 109.5 . . ?
N7 C42 N8 112.2(11) . . ?
N7 C42 C43 122.2(11) . . ?
N8 C42 C43 125.6(11) . . ?
N9 C43 C44 119.0(11) . . ?
N9 C43 C42 114.8(10) . . ?
C44 C43 C42 125.4(11) . . ?
C45 C44 C43 120.4(11) . . ?
C45 C44 H44 119.8 . . ?
C43 C44 H44 119.8 . . ?
C44 C45 C46 120.2(11) . . ?
C44 C45 H45 119.9 . . ?
C46 C45 H45 119.9 . . ?
C45 C46 C47 117.4(11) . . ?
C45 C46 C48 123.0(11) . . ?
C47 C46 C48 119.6(12) . . ?
N9 C47 C46 122.7(11) . . ?
N9 C47 C51 115.8(10) . . ?
C46 C47 C51 121.4(11) . . ?
C49 C48 C46 118.0(11) . . ?
C49 C48 H48 121.0 . . ?
C46 C48 H48 121.0 . . ?
C48 C49 C50 122.5(11) . . ?
C48 C49 H49 118.8 . . ?
C50 C49 H49 118.8 . . ?
C51 C50 C49 122.7(11) . . ?
C51 C50 H50 118.7 . . ?
C49 C50 H50 118.7 . . ?
O3 C51 C50 126.5(10) . . ?
O3 C51 C47 117.7(10) . . ?
C50 C51 C47 115.8(10) . . ?
C53 C52 H52A 109.5 . . ?
C53 C52 H52B 109.5 . . ?
H52A C52 H52B 109.5 . . ?
C53 C52 H52C 109.5 . . ?
H52A C52 H52C 109.5 . . ?
H52B C52 H52C 109.5 . . ?
N10 C53 C52 178.6(14) . . ?
C55 C54 H54A 109.5 . . ?
C55 C54 H54B 109.5 . . ?
H54A C54 H54B 109.5 . . ?
C55 C54 H54C 109.5 . . ?
H54A C54 H54C 109.5 . . ?
H54B C54 H54C 109.5 . . ?
N11 C55 C54 179.6(18) . . ?
C57 C56 H56A 109.5 . . ?
C57 C56 H56B 109.5 . . ?
H56A C56 H56B 109.5 . . ?
C57 C56 H56C 109.5 . . ?
H56A C56 H56C 109.5 . . ?
H56B C56 H56C 109.5 . . ?
N12 C57 C56 179.6(19) . . ?

loop_
_geom_bond_atom_site_label_1
_geom_bond_atom_site_label_2
_geom_bond_distance
_geom_bond_site_symmetry_2
_geom_bond_publ_flag
Nd1 O1 2.397(8) . ?
Nd1 O2 2.410(8) . ?
Nd1 O3 2.411(7) . ?
Nd1 N9 2.619(9) . ?
Nd1 N1 2.637(9) . ?
Nd1 N6 2.669(9) . ?
Nd1 N2 2.688(10) . ?
Nd1 N7 2.699(10) . ?
Nd1 N4 2.808(10) . ?
O1 C1 1.308(12) . ?
O2 C34 1.326(13) . ?
O3 C51 1.312(12) . ?
N1 C9 1.338(12) . ?
N1 C6 1.343(12) . ?
N2 C10 1.344(13) . ?
N2 C17 1.395(13) . ?
N3 C10 1.370(13) . ?
N3 C12 1.399(13) . ?
N3 C11 1.486(12) . ?
N4 C25 1.337(13) . ?
N4 C18 1.411(14) . ?
N5 C23 1.371(14) . ?
N5 C25 1.382(13) . ?
N5 C24 1.475(13) . ?
N6 C30 1.363(13) . ?
N6 C26 1.370(13) . ?
N7 C42 1.330(13) . ?
N7 C35 1.393(14) . ?
N8 C40 1.369(13) . ?
N8 C42 1.390(14) . ?
N8 C41 1.461(13) . ?
N9 C43 1.351(13) . ?
N9 C47 1.355(13) . ?
C1 C2 1.397(14) . ?
C1 C6 1.459(14) . ?
C2 C3 1.420(15) . ?
C2 H2 0.9500 . ?
C3 C4 1.355(15) . ?
C3 H3 0.9500 . ?
C4 C5 1.421(15) . ?
C4 H4 0.9500 . ?
C5 C7 1.388(14) . ?
C5 C6 1.441(14) . ?
C7 C8 1.356(14) . ?
C7 H7 0.9500 . ?
C8 C9 1.431(14) . ?
C8 H8 0.9500 . ?
C9 C10 1.475(15) . ?
C11 H11A 0.9800 . ?
C11 H11B 0.9800 . ?
C11 H11C 0.9800 . ?
C12 C13 1.392(14) . ?
C12 C17 1.405(13) . ?
C13 C14 1.370(14) . ?
C13 H13 0.9500 . ?
C14 C15 1.402(14) . ?
C14 H14 0.9500 . ?
C15 C16 1.372(15) . ?
C15 H15 0.9500 . ?
C16 C17 1.394(14) . ?
C16 H16 0.9500 . ?
C18 C19 1.393(15) . ?
C18 C23 1.418(15) . ?
C19 C20 1.352(14) . ?
C19 H19 0.9500 . ?
C20 C21 1.422(14) . ?
C20 H20 0.9500 . ?
C21 C22 1.371(14) . ?
C21 H21 0.9500 . ?
C22 C23 1.378(15) . ?
C22 H22 0.9500 . ?
C24 H24A 0.9800 . ?
C24 H24B 0.9800 . ?
C24 H24C 0.9800 . ?
C25 C26 1.474(15) . ?
C26 C27 1.434(14) . ?
C27 C28 1.357(16) . ?
C27 H27 0.9500 . ?
C28 C29 1.415(17) . ?
C28 H28 0.9500 . ?
C29 C30 1.418(15) . ?
C29 C31 1.424(17) . ?
C30 C34 1.448(16) . ?
C31 C32 1.374(18) . ?
C31 H31 0.9500 . ?
C32 C33 1.394(18) . ?
C32 H32 0.9500 . ?
C33 C34 1.369(16) . ?
C33 H33 0.9500 . ?
C35 C40 1.398(15) . ?
C35 C36 1.406(14) . ?
C36 C37 1.396(14) . ?
C36 H36 0.9500 . ?
C37 C38 1.405(15) . ?
C37 H37 0.9500 . ?
C38 C39 1.393(15) . ?
C38 H38 0.9500 . ?
C39 C40 1.397(15) . ?
C39 H39 0.9500 . ?
C41 H41A 0.9800 . ?
C41 H41B 0.9800 . ?
C41 H41C 0.9800 . ?
C42 C43 1.453(15) . ?
C43 C44 1.433(14) . ?
C44 C45 1.373(15) . ?
C44 H44 0.9500 . ?
C45 C46 1.386(15) . ?
C45 H45 0.9500 . ?
C46 C47 1.414(15) . ?
C46 C48 1.429(15) . ?
C47 C51 1.455(15) . ?
C48 C49 1.373(15) . ?
C48 H48 0.9500 . ?
C49 C50 1.395(14) . ?
C49 H49 0.9500 . ?
C50 C51 1.382(14) . ?
C50 H50 0.9500 . ?
N10 C53 1.153(14) . ?
C52 C53 1.483(17) . ?
C52 H52A 0.9800 . ?
C52 H52B 0.9800 . ?
C52 H52C 0.9800 . ?
N11 C55 1.139(14) . ?
C54 C55 1.433(15) . ?
C54 H54A 0.9800 . ?
C54 H54B 0.9800 . ?
C54 H54C 0.9800 . ?
N12 C57 1.154(16) . ?
C56 C57 1.459(17) . ?
C56 H56A 0.9800 . ?
C56 H56B 0.9800 . ?
C56 H56C 0.9800 . ?

loop_
_geom_torsion_atom_site_label_1
_geom_torsion_atom_site_label_2
_geom_torsion_atom_site_label_3
_geom_torsion_atom_site_label_4
_geom_torsion
_geom_torsion_site_symmetry_1
_geom_torsion_site_symmetry_2
_geom_torsion_site_symmetry_3
_geom_torsion_site_symmetry_4
_geom_torsion_publ_flag
O2 Nd1 O1 C1 140.8(7) . . . . ?
O3 Nd1 O1 C1 62.8(8) . . . . ?
N9 Nd1 O1 C1 124.8(8) . . . . ?
N1 Nd1 O1 C1 -7.8(7) . . . . ?
N6 Nd1 O1 C1 -112.3(8) . . . . ?
N2 Nd1 O1 C1 -8.8(8) . . . . ?
N7 Nd1 O1 C1 -171.0(8) . . . . ?
N4 Nd1 O1 C1 -85.1(8) . . . . ?
O1 Nd1 O2 C34 116.6(8) . . . . ?
O3 Nd1 O2 C34 -162.4(8) . . . . ?
N9 Nd1 O2 C34 132.9(9) . . . . ?
N1 Nd1 O2 C34 -114.8(8) . . . . ?
N6 Nd1 O2 C34 -13.1(8) . . . . ?
N2 Nd1 O2 C34 -87.7(8) . . . . ?
N7 Nd1 O2 C34 68.6(8) . . . . ?
N4 Nd1 O2 C34 -5.8(9) . . . . ?
O1 Nd1 O3 C51 79.1(9) . . . . ?
O2 Nd1 O3 C51 -65.9(9) . . . . ?
N9 Nd1 O3 C51 7.3(8) . . . . ?
N1 Nd1 O3 C51 141.7(9) . . . . ?
N6 Nd1 O3 C51 -105.8(9) . . . . ?
N2 Nd1 O3 C51 -153.8(9) . . . . ?
N7 Nd1 O3 C51 3.5(10) . . . . ?
N4 Nd1 O3 C51 151.2(8) . . . . ?
O1 Nd1 N1 C9 177.8(8) . . . . ?
O2 Nd1 N1 C9 28.0(9) . . . . ?
O3 Nd1 N1 C9 77.9(7) . . . . ?
N9 Nd1 N1 C9 124.3(7) . . . . ?
N6 Nd1 N1 C9 -54.1(8) . . . . ?
N2 Nd1 N1 C9 -3.1(7) . . . . ?
N7 Nd1 N1 C9 -157.0(7) . . . . ?
N4 Nd1 N1 C9 -96.7(7) . . . . ?
O1 Nd1 N1 C6 7.6(7) . . . . ?
O2 Nd1 N1 C6 -142.1(7) . . . . ?
O3 Nd1 N1 C6 -92.3(7) . . . . ?
N9 Nd1 N1 C6 -45.8(8) . . . . ?
N6 Nd1 N1 C6 135.7(7) . . . . ?
N2 Nd1 N1 C6 -173.3(8) . . . . ?
N7 Nd1 N1 C6 32.8(9) . . . . ?
N4 Nd1 N1 C6 93.1(7) . . . . ?
O1 Nd1 N2 C10 -1.5(8) . . . . ?
O2 Nd1 N2 C10 -164.4(8) . . . . ?
O3 Nd1 N2 C10 -81.6(8) . . . . ?
N9 Nd1 N2 C10 -105.4(8) . . . . ?
N1 Nd1 N2 C10 -2.5(7) . . . . ?
N6 Nd1 N2 C10 131.8(8) . . . . ?
N7 Nd1 N2 C10 139.8(8) . . . . ?
N4 Nd1 N2 C10 71.6(8) . . . . ?
O1 Nd1 N2 C17 -179.4(8) . . . . ?
O2 Nd1 N2 C17 17.8(9) . . . . ?
O3 Nd1 N2 C17 100.6(9) . . . . ?
N9 Nd1 N2 C17 76.7(10) . . . . ?
N1 Nd1 N2 C17 179.6(10) . . . . ?
N6 Nd1 N2 C17 -46.1(9) . . . . ?
N7 Nd1 N2 C17 -38.1(12) . . . . ?
N4 Nd1 N2 C17 -106.3(9) . . . . ?
O1 Nd1 N4 C25 -175.0(8) . . . . ?
O2 Nd1 N4 C25 -25.0(8) . . . . ?
O3 Nd1 N4 C25 109.4(8) . . . . ?
N9 Nd1 N4 C25 -126.3(7) . . . . ?
N1 Nd1 N4 C25 118.8(8) . . . . ?
N6 Nd1 N4 C25 -17.4(7) . . . . ?
N2 Nd1 N4 C25 57.0(7) . . . . ?
N7 Nd1 N4 C25 -96.5(8) . . . . ?
O1 Nd1 N4 C18 25.8(9) . . . . ?
O2 Nd1 N4 C18 175.8(9) . . . . ?
O3 Nd1 N4 C18 -49.8(12) . . . . ?
N9 Nd1 N4 C18 74.5(10) . . . . ?
N1 Nd1 N4 C18 -40.4(9) . . . . ?
N6 Nd1 N4 C18 -176.6(10) . . . . ?
N2 Nd1 N4 C18 -102.1(10) . . . . ?
N7 Nd1 N4 C18 104.3(10) . . . . ?
O1 Nd1 N6 C30 -132.6(7) . . . . ?
O2 Nd1 N6 C30 9.1(7) . . . . ?
O3 Nd1 N6 C30 54.3(8) . . . . ?
N9 Nd1 N6 C30 -30.8(8) . . . . ?
N1 Nd1 N6 C30 147.6(7) . . . . ?
N2 Nd1 N6 C30 102.3(7) . . . . ?
N7 Nd1 N6 C30 -73.8(7) . . . . ?
N4 Nd1 N6 C30 -163.8(8) . . . . ?
O1 Nd1 N6 C26 39.7(9) . . . . ?
O2 Nd1 N6 C26 -178.5(9) . . . . ?
O3 Nd1 N6 C26 -133.4(8) . . . . ?
N9 Nd1 N6 C26 141.5(8) . . . . ?
N1 Nd1 N6 C26 -40.1(9) . . . . ?
N2 Nd1 N6 C26 -85.4(8) . . . . ?
N7 Nd1 N6 C26 98.5(8) . . . . ?
N4 Nd1 N6 C26 8.5(7) . . . . ?
O1 Nd1 N7 C42 -67.2(8) . . . . ?
O2 Nd1 N7 C42 86.6(8) . . . . ?
O3 Nd1 N7 C42 15.5(10) . . . . ?
N9 Nd1 N7 C42 11.6(8) . . . . ?
N1 Nd1 N7 C42 -90.3(9) . . . . ?
N6 Nd1 N7 C42 151.9(9) . . . . ?
N2 Nd1 N7 C42 144.0(8) . . . . ?
N4 Nd1 N7 C42 -147.4(9) . . . . ?
O1 Nd1 N7 C35 91.7(11) . . . . ?
O2 Nd1 N7 C35 -114.5(11) . . . . ?
O3 Nd1 N7 C35 174.4(10) . . . . ?
N9 Nd1 N7 C35 170.5(12) . . . . ?
N1 Nd1 N7 C35 68.6(12) . . . . ?
N6 Nd1 N7 C35 -49.2(11) . . . . ?
N2 Nd1 N7 C35 -57.1(13) . . . . ?
N4 Nd1 N7 C35 11.5(11) . . . . ?
O1 Nd1 N9 C43 78.7(8) . . . . ?
O2 Nd1 N9 C43 -91.6(9) . . . . ?
O3 Nd1 N9 C43 178.3(9) . . . . ?
N1 Nd1 N9 C43 127.5(8) . . . . ?
N6 Nd1 N9 C43 -54.2(9) . . . . ?
N2 Nd1 N9 C43 -156.0(8) . . . . ?
N7 Nd1 N9 C43 -5.3(8) . . . . ?
N4 Nd1 N9 C43 28.7(10) . . . . ?
O1 Nd1 N9 C47 -105.7(8) . . . . ?
O2 Nd1 N9 C47 84.0(8) . . . . ?
O3 Nd1 N9 C47 -6.2(7) . . . . ?
N1 Nd1 N9 C47 -57.0(8) . . . . ?
N6 Nd1 N9 C47 121.3(8) . . . . ?
N2 Nd1 N9 C47 19.6(9) . . . . ?
N7 Nd1 N9 C47 170.3(9) . . . . ?
N4 Nd1 N9 C47 -155.7(7) . . . . ?
Nd1 O1 C1 C2 -173.1(8) . . . . ?
Nd1 O1 C1 C6 7.6(13) . . . . ?
O1 C1 C2 C3 -179.9(10) . . . . ?
C6 C1 C2 C3 -0.6(16) . . . . ?
C1 C2 C3 C4 0.7(17) . . . . ?
C2 C3 C4 C5 -1.4(17) . . . . ?
C3 C4 C5 C7 -173.5(10) . . . . ?
C3 C4 C5 C6 2.0(16) . . . . ?
C9 N1 C6 C5 2.2(15) . . . . ?
Nd1 N1 C6 C5 172.8(7) . . . . ?
C9 N1 C6 C1 -177.8(8) . . . . ?
Nd1 N1 C6 C1 -7.2(11) . . . . ?
C7 C5 C6 N1 -6.0(15) . . . . ?
C4 C5 C6 N1 178.1(9) . . . . ?
C7 C5 C6 C1 174.0(9) . . . . ?
C4 C5 C6 C1 -1.9(15) . . . . ?
O1 C1 C6 N1 0.6(14) . . . . ?
C2 C1 C6 N1 -178.8(9) . . . . ?
O1 C1 C6 C5 -179.4(9) . . . . ?
C2 C1 C6 C5 1.2(15) . . . . ?
C4 C5 C7 C8 -179.3(10) . . . . ?
C6 C5 C7 C8 5.2(14) . . . . ?
C5 C7 C8 C9 -1.1(16) . . . . ?
C6 N1 C9 C8 2.3(14) . . . . ?
Nd1 N1 C9 C8 -167.5(7) . . . . ?
C6 N1 C9 C10 177.6(9) . . . . ?
Nd1 N1 C9 C10 7.7(12) . . . . ?
C7 C8 C9 N1 -2.9(15) . . . . ?
C7 C8 C9 C10 -177.7(10) . . . . ?
C17 N2 C10 N3 1.4(12) . . . . ?
Nd1 N2 C10 N3 -177.1(6) . . . . ?
C17 N2 C10 C9 -173.9(9) . . . . ?
Nd1 N2 C10 C9 7.6(13) . . . . ?
C12 N3 C10 N2 -0.8(12) . . . . ?
C11 N3 C10 N2 174.1(9) . . . . ?
C12 N3 C10 C9 174.1(10) . . . . ?
C11 N3 C10 C9 -11.0(17) . . . . ?
N1 C9 C10 N2 -10.0(15) . . . . ?
C8 C9 C10 N2 165.0(9) . . . . ?
N1 C9 C10 N3 175.4(9) . . . . ?
C8 C9 C10 N3 -9.5(17) . . . . ?
C10 N3 C12 C13 -177.9(11) . . . . ?
C11 N3 C12 C13 6.6(17) . . . . ?
C10 N3 C12 C17 -0.1(11) . . . . ?
C11 N3 C12 C17 -175.6(8) . . . . ?
N3 C12 C13 C14 178.3(11) . . . . ?
C17 C12 C13 C14 0.8(16) . . . . ?
C12 C13 C14 C15 -1.0(16) . . . . ?
C13 C14 C15 C16 -0.1(17) . . . . ?
C14 C15 C16 C17 1.4(16) . . . . ?
C15 C16 C17 N2 -179.7(10) . . . . ?
C15 C16 C17 C12 -1.5(15) . . . . ?
C10 N2 C17 C16 177.0(11) . . . . ?
Nd1 N2 C17 C16 -5.0(17) . . . . ?
C10 N2 C17 C12 -1.4(11) . . . . ?
Nd1 N2 C17 C12 176.7(7) . . . . ?
C13 C12 C17 C16 0.4(15) . . . . ?
N3 C12 C17 C16 -177.7(9) . . . . ?
C13 C12 C17 N2 178.9(10) . . . . ?
N3 C12 C17 N2 0.9(11) . . . . ?
C25 N4 C18 C19 176.8(12) . . . . ?
Nd1 N4 C18 C19 -22.7(18) . . . . ?
C25 N4 C18 C23 -1.7(12) . . . . ?
Nd1 N4 C18 C23 158.8(7) . . . . ?
N4 C18 C19 C20 -179.1(11) . . . . ?
C23 C18 C19 C20 -0.7(16) . . . . ?
C18 C19 C20 C21 -1.4(17) . . . . ?
C19 C20 C21 C22 2.1(18) . . . . ?
C20 C21 C22 C23 -0.5(16) . . . . ?
C25 N5 C23 C22 179.9(11) . . . . ?
C24 N5 C23 C22 4.7(19) . . . . ?
C25 N5 C23 C18 -0.3(13) . . . . ?
C24 N5 C23 C18 -175.5(10) . . . . ?
C21 C22 C23 N5 178.1(11) . . . . ?
C21 C22 C23 C18 -1.6(17) . . . . ?
C19 C18 C23 N5 -177.5(10) . . . . ?
N4 C18 C23 N5 1.3(12) . . . . ?
C19 C18 C23 C22 2.3(17) . . . . ?
N4 C18 C23 C22 -178.9(10) . . . . ?
C18 N4 C25 N5 1.6(12) . . . . ?
Nd1 N4 C25 N5 -163.6(7) . . . . ?
C18 N4 C25 C26 -168.1(10) . . . . ?
Nd1 N4 C25 C26 26.7(13) . . . . ?
C23 N5 C25 N4 -0.8(13) . . . . ?
C24 N5 C25 N4 174.1(10) . . . . ?
C23 N5 C25 C26 168.1(11) . . . . ?
C24 N5 C25 C26 -16.9(19) . . . . ?
C30 N6 C26 C27 -0.2(15) . . . . ?
Nd1 N6 C26 C27 -172.2(7) . . . . ?
C30 N6 C26 C25 172.3(10) . . . . ?
Nd1 N6 C26 C25 0.4(13) . . . . ?
N4 C25 C26 N6 -19.1(15) . . . . ?
N5 C25 C26 N6 172.9(10) . . . . ?
N4 C25 C26 C27 153.0(11) . . . . ?
N5 C25 C26 C27 -15.1(18) . . . . ?
N6 C26 C27 C28 0.2(17) . . . . ?
C25 C26 C27 C28 -171.4(12) . . . . ?
C26 C27 C28 C29 0.1(19) . . . . ?
C27 C28 C29 C30 -0.5(19) . . . . ?
C27 C28 C29 C31 177.9(12) . . . . ?
C26 N6 C30 C29 -0.2(16) . . . . ?
Nd1 N6 C30 C29 172.6(8) . . . . ?
C26 N6 C30 C34 -178.5(10) . . . . ?
Nd1 N6 C30 C34 -5.7(12) . . . . ?
C28 C29 C30 N6 0.5(17) . . . . ?
C31 C29 C30 N6 -178.0(11) . . . . ?
C28 C29 C30 C34 178.7(11) . . . . ?
C31 C29 C30 C34 0.2(17) . . . . ?
C28 C29 C31 C32 -176.7(13) . . . . ?
C30 C29 C31 C32 1.7(19) . . . . ?
C29 C31 C32 C33 -4(2) . . . . ?
C31 C32 C33 C34 4(2) . . . . ?
Nd1 O2 C34 C33 -167.6(9) . . . . ?
Nd1 O2 C34 C30 15.8(14) . . . . ?
C32 C33 C34 O2 -178.0(12) . . . . ?
C32 C33 C34 C30 -1.4(19) . . . . ?
N6 C30 C34 O2 -5.2(16) . . . . ?
C29 C30 C34 O2 176.5(10) . . . . ?
N6 C30 C34 C33 177.9(11) . . . . ?
C29 C30 C34 C33 -0.4(17) . . . . ?
C42 N7 C35 C40 1.5(13) . . . . ?
Nd1 N7 C35 C40 -159.0(8) . . . . ?
C42 N7 C35 C36 -178.6(11) . . . . ?
Nd1 N7 C35 C36 21.0(19) . . . . ?
N7 C35 C36 C37 178.0(11) . . . . ?
C40 C35 C36 C37 -2.0(16) . . . . ?
C35 C36 C37 C38 0.6(17) . . . . ?
C36 C37 C38 C39 -0.2(17) . . . . ?
C37 C38 C39 C40 1.3(17) . . . . ?
C42 N8 C40 C39 175.1(13) . . . . ?
C41 N8 C40 C39 -12(2) . . . . ?
C42 N8 C40 C35 -1.1(12) . . . . ?
C41 N8 C40 C35 171.9(10) . . . . ?
C38 C39 C40 N8 -178.4(12) . . . . ?
C38 C39 C40 C35 -2.8(18) . . . . ?
N7 C35 C40 N8 -0.2(13) . . . . ?
C36 C35 C40 N8 179.8(10) . . . . ?
N7 C35 C40 C39 -176.8(10) . . . . ?
C36 C35 C40 C39 3.2(17) . . . . ?
C35 N7 C42 N8 -2.2(13) . . . . ?
Nd1 N7 C42 N8 163.2(7) . . . . ?
C35 N7 C42 C43 176.3(10) . . . . ?
Nd1 N7 C42 C43 -18.3(14) . . . . ?
C40 N8 C42 N7 2.2(13) . . . . ?
C41 N8 C42 N7 -170.2(11) . . . . ?
C40 N8 C42 C43 -176.3(11) . . . . ?
C41 N8 C42 C43 11.3(19) . . . . ?
C47 N9 C43 C44 -6.2(16) . . . . ?
Nd1 N9 C43 C44 169.2(8) . . . . ?
C47 N9 C43 C42 -176.4(10) . . . . ?
Nd1 N9 C43 C42 -1.0(13) . . . . ?
N7 C42 C43 N9 13.5(17) . . . . ?
N8 C42 C43 N9 -168.2(11) . . . . ?
N7 C42 C43 C44 -156.0(12) . . . . ?
N8 C42 C43 C44 22.3(19) . . . . ?
N9 C43 C44 C45 6.3(18) . . . . ?
C42 C43 C44 C45 175.4(12) . . . . ?
C43 C44 C45 C46 -3(2) . . . . ?
C44 C45 C46 C47 -0.2(18) . . . . ?
C44 C45 C46 C48 -178.7(12) . . . . ?
C43 N9 C47 C46 3.1(17) . . . . ?
Nd1 N9 C47 C46 -172.6(8) . . . . ?
C43 N9 C47 C51 -179.1(10) . . . . ?
Nd1 N9 C47 C51 5.2(13) . . . . ?
C45 C46 C47 N9 0.3(18) . . . . ?
C48 C46 C47 N9 178.9(11) . . . . ?
C45 C46 C47 C51 -177.4(11) . . . . ?
C48 C46 C47 C51 1.2(17) . . . . ?
C45 C46 C48 C49 176.9(11) . . . . ?
C47 C46 C48 C49 -1.6(17) . . . . ?
C46 C48 C49 C50 1.6(18) . . . . ?
C48 C49 C50 C51 -1.1(19) . . . . ?
Nd1 O3 C51 C50 171.6(9) . . . . ?
Nd1 O3 C51 C47 -7.6(14) . . . . ?
C49 C50 C51 O3 -178.7(11) . . . . ?
C49 C50 C51 C47 0.5(17) . . . . ?
N9 C47 C51 O3 0.9(16) . . . . ?
C46 C47 C51 O3 178.7(10) . . . . ?
N9 C47 C51 C50 -178.5(10) . . . . ?
C46 C47 C51 C50 -0.6(17) . . . . ?
